data_7062597
loop_
_publ_author_name
'Notash, Behrouz'
'Barzegar Tilenoie, Ommolbanin'
'Naghavi, S. Shahab'

_publ_section_title
;
 Anion-induced structural diversity in cadmium coordination polymers of
 4-aminobenzonitrile: a structural and DFT study
;
_journal_issue 32
_journal_name_full 'New Journal of Chemistry'
_journal_page_first 15209
_journal_page_last 15218
_journal_paper_doi 10.1039/D3NJ01175E
_journal_volume 47
_journal_year 2023
_chemical_formula_moiety 'C18 H18 Cd N4 O4'
_chemical_formula_sum 'C18 H18 Cd N4 O4'
_chemical_formula_weight 466.77
_space_group_crystal_system monoclinic
_space_group_IT_number 11
_space_group_name_Hall '-P 2yb'
_space_group_name_H-M_alt 'P 1 21/m 1'
_atom_sites_solution_hydrogens mixed
_audit_creation_method SHELXL-2016/6
_audit_update_record
;
2022-11-24 deposited with the CCDC.	2023-07-17 downloaded from the CCDC.
;
_cell_angle_alpha 90
_cell_angle_beta 102.90(3)
_cell_angle_gamma 90
_cell_formula_units_Z 2
_cell_length_a 10.834(2)
_cell_length_b 6.9860(14)
_cell_length_c 12.941(3)
_cell_measurement_reflns_used 1818
_cell_measurement_temperature 298(2)
_cell_measurement_theta_max 24.997
_cell_measurement_theta_min 2.222
_cell_volume 954.7(4)
_computing_cell_refinement 'X-Area (Stoe & Cie GmbH, 2005)'
_computing_data_collection 'X-Area (Stoe & Cie GmbH, 2005)'
_computing_data_reduction 'X-Area (Stoe & Cie GmbH, 2005)'
_computing_molecular_graphics 'ORTEP-3 for Windows (Farrugia, 1997)'
_computing_publication_material 'WinGX (Farrugia, 1999)'
_computing_structure_refinement 'SHELXL-2016/6 (Sheldrick, 2016)'
_computing_structure_solution 'SHELXS-97 (Sheldrick, 2008)'
_diffrn_ambient_temperature 298(2)
_diffrn_detector_area_resol_mean '0.15 mm'
_diffrn_measured_fraction_theta_full 0.991
_diffrn_measured_fraction_theta_max 0.991
_diffrn_measurement_device_type 'STOE IPDS 2T'
_diffrn_measurement_method 'rotation method'
_diffrn_radiation_type MoK\a
_diffrn_radiation_wavelength 0.71073
_diffrn_reflns_av_R_equivalents 0.0469
_diffrn_reflns_av_unetI/netI 0.0523
_diffrn_reflns_Laue_measured_fraction_full 0.991
_diffrn_reflns_Laue_measured_fraction_max 0.991
_diffrn_reflns_limit_h_max 12
_diffrn_reflns_limit_h_min -12
_diffrn_reflns_limit_k_max 7
_diffrn_reflns_limit_k_min -8
_diffrn_reflns_limit_l_max 15
_diffrn_reflns_limit_l_min -15
_diffrn_reflns_number 4474
_diffrn_reflns_point_group_measured_fraction_full 0.991
_diffrn_reflns_point_group_measured_fraction_max 0.991
_diffrn_reflns_theta_full 24.997
_diffrn_reflns_theta_max 24.997
_diffrn_reflns_theta_min 2.222
_exptl_absorpt_coefficient_mu 1.174
_exptl_absorpt_correction_type numerical
_exptl_absorpt_process_details 'shape of crystal determined optically'
_exptl_crystal_colour colorless
_exptl_crystal_density_diffrn 1.624
_exptl_crystal_description needle
_exptl_crystal_F_000 468
_exptl_crystal_size_max 0.500
_exptl_crystal_size_mid 0.400
_exptl_crystal_size_min 0.300
_exptl_transmission_factor_max 0.7209
_exptl_transmission_factor_min 0.5930
_refine_diff_density_max 0.892
_refine_diff_density_min -0.966
_refine_diff_density_rms 0.087
_refine_ls_extinction_method none
_refine_ls_goodness_of_fit_ref 0.960
_refine_ls_hydrogen_treatment mixed
_refine_ls_matrix_type full
_refine_ls_number_parameters 149
_refine_ls_number_reflns 1818
_refine_ls_number_restraints 0
_refine_ls_restrained_S_all 0.960
_refine_ls_R_factor_all 0.0453
_refine_ls_R_factor_gt 0.0331
_refine_ls_shift/su_max 0.001
_refine_ls_shift/su_mean 0.000
_refine_ls_structure_factor_coef Fsqd
_refine_ls_weighting_details 'w=1/[\s^2^(Fo^2^)+(0.0410P)^2^] where P=(Fo^2^+2Fc^2^)/3'
_refine_ls_weighting_scheme calc
_refine_ls_wR_factor_gt 0.0703
_refine_ls_wR_factor_ref 0.0724
_reflns_Friedel_coverage 0.000
_reflns_number_gt 1491
_reflns_number_total 1818
_reflns_threshold_expression 'I > 2\s(I)'
_cod_data_source_file d3nj01175e2.cif
_cod_data_source_block shelx_CCDC2
_cod_depositor_comments 'Adding full bibliography for 7062595--7062599.cif.'
_cod_original_sg_symbol_H-M 'P 21/m'
_cod_database_code 7062597
_shelx_shelxl_version_number 2016/6
_shelx_space_group_comment
;
The symmetry employed for this shelxl refinement is uniquely defined
by the following loop, which should always be used as a source of
symmetry information in preference to the above space-group names.
They are only intended as comments.
;
_shelx_estimated_absorpt_t_min 0.591
_shelx_estimated_absorpt_t_max 0.720

loop_
_space_group_symop_operation_xyz
'x, y, z'
'-x, y+1/2, -z'
'-x, -y, -z'
'x, -y-1/2, z'

loop_
_atom_site_label
_atom_site_type_symbol
_atom_site_fract_x
_atom_site_fract_y
_atom_site_fract_z
_atom_site_U_iso_or_equiv
_atom_site_adp_type
_atom_site_occupancy
_atom_site_site_symmetry_order
_atom_site_calc_flag
_atom_site_refinement_flags_posn
_atom_site_refinement_flags_adp
_atom_site_refinement_flags_occupancy
_atom_site_disorder_assembly
_atom_site_disorder_group
O2 O 1.0505(3) 0.0946(4) 0.59631(18) 0.0462(7) Uani 1 1 d . . . . .
Cd1 Cd 1.01071(4) 0.250000 0.42165(3) 0.03445(14) Uani 1 2 d S T P . .
O1 O 1.2123(3) 0.0957(4) 0.4173(2) 0.0647(9) Uani 1 1 d . . . . .
N4 N 0.9474(5) 0.250000 0.2344(3) 0.0509(13) Uani 1 2 d S T P . .
N3 N 0.7292(8) 0.250000 -0.2943(4) 0.076(2) Uani 1 2 d S T P . .
N1 N 0.7983(5) 0.250000 0.4454(3) 0.0386(11) Uani 1 2 d S T P . .
N2 N 0.3782(6) 0.250000 -0.0254(5) 0.0812(19) Uani 1 2 d S T P . .
C10 C 0.9081(6) 0.250000 0.1455(4) 0.0464(14) Uani 1 2 d S T P . .
C9 C 0.8578(6) 0.250000 0.0327(4) 0.0456(14) Uani 1 2 d S T P . .
C8 C 0.8356(5) 0.0802(7) -0.0226(3) 0.0673(14) Uani 1 1 d . . . . .
H8 H 0.850012 -0.035462 0.013671 0.081 Uiso 1 1 calc R U . . .
C7 C 0.7927(5) 0.0803(7) -0.1298(3) 0.0678(15) Uani 1 1 d . . . . .
H7 H 0.776503 -0.035425 -0.165789 0.081 Uiso 1 1 calc R U . . .
C6 C 0.7728(6) 0.250000 -0.1859(4) 0.0546(16) Uani 1 2 d S T P . .
C1 C 0.7036(5) 0.250000 0.3507(4) 0.0380(12) Uani 1 2 d S T P . .
C2 C 0.6589(4) 0.0788(6) 0.3032(3) 0.0487(10) Uani 1 1 d . . . . .
H2 H 0.686740 -0.036585 0.336204 0.058 Uiso 1 1 calc R U . . .
C3 C 0.5731(4) 0.0791(7) 0.2069(3) 0.0564(11) Uani 1 1 d . . . . .
H3 H 0.543030 -0.036288 0.175106 0.068 Uiso 1 1 calc R U . . .
C4 C 0.5315(6) 0.250000 0.1574(4) 0.0522(15) Uani 1 2 d S T P . .
C5 C 0.4455(7) 0.250000 0.0565(5) 0.0648(19) Uani 1 2 d S T P . .
C11 C 1.2692(7) 0.250000 0.4209(6) 0.0645(13) Uani 1 2 d S T P . .
C12 C 1.4084(7) 0.250000 0.4303(6) 0.0645(13) Uani 1 2 d S T P . .
H12A H 1.449122 0.314379 0.494442 0.097 Uiso 0.5 1 calc R U P . .
H12B H 1.427730 0.315178 0.370569 0.097 Uiso 0.5 1 calc R U P . .
H12C H 1.438360 0.120442 0.432123 0.097 Uiso 0.5 1 calc R U P . .
C13 C 1.0596(5) 0.250000 0.6455(4) 0.0330(11) Uani 1 2 d S T P . .
C14 C 1.0852(7) 0.250000 0.7642(4) 0.0552(17) Uani 1 2 d S T P . .
H14A H 1.163985 0.186183 0.792335 0.083 Uiso 0.5 1 calc R U P . .
H14B H 1.017965 0.184263 0.786833 0.083 Uiso 0.5 1 calc R U P . .
H14C H 1.089893 0.379554 0.789544 0.083 Uiso 0.5 1 calc R U P . .
H1A H 0.806(4) 0.153(7) 0.487(3) 0.066 Uiso 1 1 d . U . . .
H3A H 0.731(5) 0.158(7) -0.327(3) 0.066 Uiso 1 1 d . U . . .

loop_
_atom_site_aniso_label
_atom_site_aniso_U_11
_atom_site_aniso_U_22
_atom_site_aniso_U_33
_atom_site_aniso_U_23
_atom_site_aniso_U_13
_atom_site_aniso_U_12
O2 0.0695(19) 0.0293(14) 0.0358(12) -0.0044(10) 0.0030(12) 0.0011(14)
Cd1 0.0438(2) 0.0304(2) 0.02707(18) 0.000 0.00343(14) 0.000
O1 0.076(2) 0.0486(19) 0.0703(19) 0.0084(15) 0.0190(17) -0.0136(17)
N4 0.077(4) 0.035(3) 0.038(3) 0.000 0.007(2) 0.000
N3 0.123(6) 0.062(4) 0.036(3) 0.000 0.000(3) 0.000
N1 0.049(3) 0.031(3) 0.035(2) 0.000 0.008(2) 0.000
N2 0.078(5) 0.098(5) 0.056(3) 0.000 -0.009(3) 0.000
C10 0.063(4) 0.039(3) 0.035(3) 0.000 0.007(3) 0.000
C9 0.056(4) 0.050(4) 0.031(2) 0.000 0.009(2) 0.000
C8 0.107(4) 0.049(3) 0.040(2) 0.0057(18) 0.004(2) -0.019(3)
C7 0.115(4) 0.042(3) 0.041(2) -0.0026(18) 0.007(2) -0.019(3)
C6 0.069(5) 0.058(4) 0.034(3) 0.000 0.006(3) 0.000
C1 0.033(3) 0.041(3) 0.038(3) 0.000 0.003(2) 0.000
C2 0.052(3) 0.040(2) 0.049(2) -0.0061(17) 0.0019(19) 0.001(2)
C3 0.055(3) 0.051(3) 0.057(2) -0.016(2) 0.000(2) -0.002(2)
C4 0.048(4) 0.061(4) 0.042(3) 0.000 0.000(3) 0.000
C5 0.060(5) 0.080(5) 0.049(4) 0.000 0.000(3) 0.000
C11 0.061(3) 0.058(3) 0.081(3) 0.000 0.029(3) 0.000
C12 0.061(3) 0.058(3) 0.081(3) 0.000 0.029(3) 0.000
C13 0.036(3) 0.031(3) 0.030(2) 0.000 0.004(2) 0.000
C14 0.091(5) 0.041(3) 0.029(3) 0.000 0.004(3) 0.000

loop_
_atom_type_symbol
_atom_type_description
_atom_type_scat_dispersion_real
_atom_type_scat_dispersion_imag
_atom_type_scat_source
C C 0.0033 0.0016 'International Tables Vol C Tables 4.2.6.8 and 6.1.1.4'
H H 0.0000 0.0000 'International Tables Vol C Tables 4.2.6.8 and 6.1.1.4'
Cd Cd -0.8075 1.2024 'International Tables Vol C Tables 4.2.6.8 and 6.1.1.4'
N N 0.0061 0.0033 'International Tables Vol C Tables 4.2.6.8 and 6.1.1.4'
O O 0.0106 0.0060 'International Tables Vol C Tables 4.2.6.8 and 6.1.1.4'

loop_
_geom_angle_atom_site_label_1
_geom_angle_atom_site_label_2
_geom_angle_atom_site_label_3
_geom_angle
_geom_angle_site_symmetry_1
_geom_angle_site_symmetry_3
_geom_angle_publ_flag
C13 O2 Cd1 93.6(2) . . ?
C13 O2 Cd1 150.9(2) . 3_756 ?
Cd1 O2 Cd1 110.63(9) . 3_756 ?
N4 Cd1 N1 93.69(17) . . ?
N4 Cd1 O1 91.87(14) . 4_565 ?
N1 Cd1 O1 153.28(7) . 4_565 ?
N4 Cd1 O1 91.87(14) . . ?
N1 Cd1 O1 153.28(7) . . ?
O1 Cd1 O1 52.26(14) 4_565 . ?
N4 Cd1 O2 153.27(6) . 4_565 ?
N1 Cd1 O2 81.83(12) . 4_565 ?
O1 Cd1 O2 81.51(10) 4_565 4_565 ?
O1 Cd1 O2 103.97(10) . 4_565 ?
N4 Cd1 O2 153.27(6) . . ?
N1 Cd1 O2 81.83(12) . . ?
O1 Cd1 O2 103.97(10) 4_565 . ?
O1 Cd1 O2 81.51(10) . . ?
O2 Cd1 O2 52.43(11) 4_565 . ?
N4 Cd1 O2 83.93(6) . 3_756 ?
N1 Cd1 O2 76.60(7) . 3_756 ?
O1 Cd1 O2 130.01(10) 4_565 3_756 ?
O1 Cd1 O2 78.04(10) . 3_756 ?
O2 Cd1 O2 120.03(6) 4_565 3_756 ?
O2 Cd1 O2 69.37(9) . 3_756 ?
N4 Cd1 O2 83.93(6) . 2_756 ?
N1 Cd1 O2 76.60(7) . 2_756 ?
O1 Cd1 O2 78.04(10) 4_565 2_756 ?
O1 Cd1 O2 130.02(10) . 2_756 ?
O2 Cd1 O2 69.37(9) 4_565 2_756 ?
O2 Cd1 O2 120.03(6) . 2_756 ?
O2 Cd1 O2 149.70(14) 3_756 2_756 ?
C11 O1 Cd1 93.1(4) . . ?
C10 N4 Cd1 174.9(5) . . ?
C6 N3 H3A 121(4) . . ?
C6 N3 H3A 121(4) . 4_565 ?
H3A N3 H3A 113(7) . 4_565 ?
C1 N1 Cd1 115.0(3) . . ?
C1 N1 H1A 120(3) . . ?
Cd1 N1 H1A 97(3) . . ?
C1 N1 H1A 120(3) . 4_565 ?
Cd1 N1 H1A 97(3) . 4_565 ?
H1A N1 H1A 104(6) . 4_565 ?
N4 C10 C9 179.8(7) . . ?
C8 C9 C8 118.7(5) 4_565 . ?
C8 C9 C10 120.6(3) 4_565 . ?
C8 C9 C10 120.6(3) . . ?
C7 C8 C9 120.6(4) . . ?
C7 C8 H8 119.7 . . ?
C9 C8 H8 119.7 . . ?
C8 C7 C6 120.9(4) . . ?
C8 C7 H7 119.5 . . ?
C6 C7 H7 119.5 . . ?
N3 C6 C7 120.9(3) . 4_565 ?
N3 C6 C7 120.9(3) . . ?
C7 C6 C7 118.2(5) 4_565 . ?
C2 C1 C2 119.9(5) 4_565 . ?
C2 C1 N1 120.0(3) 4_565 . ?
C2 C1 N1 120.0(3) . . ?
C3 C2 C1 119.9(4) . . ?
C3 C2 H2 120.0 . . ?
C1 C2 H2 120.0 . . ?
C2 C3 C4 120.3(4) . . ?
C2 C3 H3 119.8 . . ?
C4 C3 H3 119.8 . . ?
C3 C4 C3 119.5(5) . 4_565 ?
C3 C4 C5 120.3(3) . . ?
C3 C4 C5 120.3(3) 4_565 . ?
N2 C5 C4 178.8(8) . . ?
O1 C11 O1 121.2(7) 4_565 . ?
O1 C11 C12 119.4(3) 4_565 . ?
O1 C11 C12 119.4(3) . . ?
C11 C12 H12A 109.5 . . ?
C11 C12 H12B 109.5 . . ?
H12A C12 H12B 109.5 . . ?
C11 C12 H12C 109.5 . . ?
H12A C12 H12C 109.5 . . ?
H12B C12 H12C 109.5 . . ?
C11 C12 H12A 109.5(9) . 4_565 ?
H12A C12 H12A 55.9 . 4_565 ?
H12B C12 H12A 141.1 . 4_565 ?
H12C C12 H12A 56.6 . 4_565 ?
C11 C12 H12B 109.5(9) . 4_565 ?
H12A C12 H12B 141.1 . 4_565 ?
H12B C12 H12B 56.6 . 4_565 ?
H12C C12 H12B 55.9 . 4_565 ?
H12A C12 H12B 109.5 4_565 4_565 ?
C11 C12 H12C 109.473(7) . 4_565 ?
H12A C12 H12C 56.6 . 4_565 ?
H12B C12 H12C 55.9 . 4_565 ?
H12C C12 H12C 141.1 . 4_565 ?
H12A C12 H12C 109.5 4_565 4_565 ?
H12B C12 H12C 109.5 4_565 4_565 ?
O2 C13 O2 120.4(4) 4_565 . ?
O2 C13 C14 119.8(2) 4_565 . ?
O2 C13 C14 119.8(2) . . ?
C13 C14 H14A 109.5 . . ?
C13 C14 H14B 109.5 . . ?
H14A C14 H14B 109.5 . . ?
C13 C14 H14C 109.5 . . ?
H14A C14 H14C 109.5 . . ?
H14B C14 H14C 109.5 . . ?
C13 C14 H14A 109.5(9) . 4_565 ?
H14A C14 H14A 55.3 . 4_565 ?
H14B C14 H14A 141.0 . 4_565 ?
H14C C14 H14A 57.2 . 4_565 ?
C13 C14 H14B 109.5(9) . 4_565 ?
H14A C14 H14B 141.0 . 4_565 ?
H14B C14 H14B 57.2 . 4_565 ?
H14C C14 H14B 55.3 . 4_565 ?
H14A C14 H14B 109.5 4_565 4_565 ?
C13 C14 H14C 109.471(9) . 4_565 ?
H14A C14 H14C 57.2 . 4_565 ?
H14B C14 H14C 55.3 . 4_565 ?
H14C C14 H14C 141.0 . 4_565 ?
H14A C14 H14C 109.5 4_565 4_565 ?
H14B C14 H14C 109.5 4_565 4_565 ?

loop_
_geom_bond_atom_site_label_1
_geom_bond_atom_site_label_2
_geom_bond_distance
_geom_bond_site_symmetry_2
_geom_bond_publ_flag
O2 C13 1.251(3) . ?
O2 Cd1 2.457(2) . ?
O2 Cd1 2.494(3) 3_756 ?
Cd1 N4 2.367(4) . ?
Cd1 N1 2.388(5) . ?
Cd1 O1 2.448(3) 4_565 ?
Cd1 O1 2.448(3) . ?
O1 C11 1.237(5) . ?
N4 C10 1.133(7) . ?
N3 C6 1.376(8) . ?
N3 H3A 0.77(4) . ?
N3 H3A 0.77(4) 4_565 ?
N1 C1 1.412(7) . ?
N1 H1A 0.86(4) . ?
N1 H1A 0.86(4) 4_565 ?
N2 C5 1.144(8) . ?
C10 C9 1.440(7) . ?
C9 C8 1.379(5) 4_565 ?
C9 C8 1.379(5) . ?
C8 C7 1.361(5) . ?
C8 H8 0.9300 . ?
C7 C6 1.381(5) . ?
C7 H7 0.9300 . ?
C1 C2 1.382(5) 4_565 ?
C1 C2 1.382(5) . ?
C2 C3 1.379(6) . ?
C2 H2 0.9300 . ?
C3 C4 1.382(5) . ?
C3 H3 0.9300 . ?
C4 C5 1.425(9) . ?
C11 C12 1.486(10) . ?
C12 H12A 0.9600 . ?
C12 H12B 0.9600 . ?
C12 H12C 0.9600 . ?
C12 H12A 0.96(4) 4_565 ?
C12 H12B 0.96(4) 4_565 ?
C12 H12C 0.9600 4_565 ?
C13 C14 1.499(7) . ?
C14 H14A 0.9600 . ?
C14 H14B 0.9600 . ?
C14 H14C 0.9600 . ?
C14 H14A 0.96(4) 4_565 ?
C14 H14B 0.96(4) 4_565 ?
C14 H14C 0.9600 4_565 ?

loop_
_geom_hbond_atom_site_label_D
_geom_hbond_atom_site_label_H
_geom_hbond_atom_site_label_A
_geom_hbond_distance_DH
_geom_hbond_distance_HA
_geom_hbond_distance_DA
_geom_hbond_angle_DHA
_geom_hbond_site_symmetry_A
N1 H1A O1 0.86(4) 2.16(4) 3.016(4) 169(4) 3_756
N3 H3A O1 0.77(4) 2.28(4) 3.036(5) 166(5) 3_755

loop_
_geom_torsion_atom_site_label_1
_geom_torsion_atom_site_label_2
_geom_torsion_atom_site_label_3
_geom_torsion_atom_site_label_4
_geom_torsion
_geom_torsion_site_symmetry_1
_geom_torsion_site_symmetry_2
_geom_torsion_site_symmetry_3
_geom_torsion_site_symmetry_4
_geom_torsion_publ_flag
C8 C9 C8 C7 0.1(10) 4_565 . . . ?
C10 C9 C8 C7 -177.4(5) . . . . ?
C9 C8 C7 C6 1.3(9) . . . . ?
C8 C7 C6 N3 -179.9(6) . . . . ?
C8 C7 C6 C7 -2.6(11) . . . 4_565 ?
Cd1 N1 C1 C2 -88.8(4) . . . 4_565 ?
Cd1 N1 C1 C2 88.8(4) . . . . ?
C2 C1 C2 C3 2.2(8) 4_565 . . . ?
N1 C1 C2 C3 -175.4(4) . . . . ?
C1 C2 C3 C4 0.1(7) . . . . ?
C2 C3 C4 C3 -2.3(9) . . . 4_565 ?
C2 C3 C4 C5 178.2(5) . . . . ?
Cd1 O1 C11 O1 -5.1(7) . . . 4_565 ?
Cd1 O1 C11 C12 174.5(6) . . . . ?
Cd1 O2 C13 O2 -1.9(5) . . . 4_565 ?
Cd1 O2 C13 O2 -148.9(2) 3_756 . . 4_565 ?
Cd1 O2 C13 C14 179.8(5) . . . . ?
Cd1 O2 C13 C14 32.7(9) 3_756 . . . ?
